data_7204413
loop_
_publ_author_name
'Correa, Waldo H.'
'Papadopoulos, Stavroula'
'Radnidge, Peta'
'Roberts, Brett A.'
'Scott, Janet L.'

_publ_section_title
;
 Direct, efficient, solvent-free synthesis of
 2-aryl-1,2,3,4-tetrahydroquinazolines
;
_journal_issue 3
_journal_name_full 'Green Chemistry'
_journal_page_first 245
_journal_paper_doi 10.1039/b202729c
_journal_volume 4
_journal_year 2002
_chemical_formula_moiety 'C21 H18 N2 O2'
_chemical_formula_sum 'C21 H18 N2 O2'
_chemical_formula_weight 330.37
_chemical_melting_point 377.4(15)
_chemical_name_common N-2[(salicylideneimino)benzyl]-salicylideneimine
_chemical_name_systematic
;
N-2[(salicylideneimino)benzyl]-salicylideneimine
;
_space_group_IT_number 14
_symmetry_cell_setting monoclinic
_symmetry_space_group_name_Hall '-P 2ybc'
_symmetry_space_group_name_H-M 'P 1 21/c 1'
_atom_sites_solution_hydrogens geom
_atom_sites_solution_primary direct
_atom_sites_solution_secondary difmap
_audit_creation_method SHELXL-97
_cell_angle_alpha 90.00
_cell_angle_beta 97.056(2)
_cell_angle_gamma 90.00
_cell_formula_units_Z 4
_cell_length_a 9.7200(2)
_cell_length_b 14.0370(2)
_cell_length_c 12.20580(10)
_cell_measurement_temperature 123(2)
_cell_volume 1652.74(4)
_computing_cell_refinement 'Nonius Collect'
_computing_data_collection 'Nonius Collect'
_computing_data_reduction 'Nonius Collect'
_computing_molecular_graphics Xseed
_computing_publication_material Ciftab
_computing_structure_refinement 'SHELXL-97 (Sheldrick, 1997)'
_computing_structure_solution 'SHELXS-97 (Sheldrick, 1990)'
_diffrn_ambient_temperature 123(2)
_diffrn_measured_fraction_theta_full 0.962
_diffrn_measured_fraction_theta_max 0.962
_diffrn_measurement_device_type 'Enraf Nonius Kappa CCD'
_diffrn_measurement_method '\phi + w scans'
_diffrn_radiation_monochromator graphite
_diffrn_radiation_source 'fine-focus sealed tube'
_diffrn_radiation_type MoK\a
_diffrn_radiation_wavelength 0.71073
_diffrn_reflns_av_R_equivalents 0.0574
_diffrn_reflns_av_sigmaI/netI 0.0552
_diffrn_reflns_limit_h_max 13
_diffrn_reflns_limit_h_min -13
_diffrn_reflns_limit_k_max 18
_diffrn_reflns_limit_k_min -17
_diffrn_reflns_limit_l_max 16
_diffrn_reflns_limit_l_min -16
_diffrn_reflns_number 24372
_diffrn_reflns_theta_full 29.75
_diffrn_reflns_theta_max 29.75
_diffrn_reflns_theta_min 3.35
_exptl_absorpt_coefficient_mu 0.086
_exptl_absorpt_correction_type none
_exptl_crystal_colour orange
_exptl_crystal_density_diffrn 1.328
_exptl_crystal_density_method 'not measured'
_exptl_crystal_description rhombs
_exptl_crystal_F_000 696
_exptl_crystal_size_max 0.35
_exptl_crystal_size_mid 0.35
_exptl_crystal_size_min 0.30
_refine_diff_density_max 0.200
_refine_diff_density_min -0.260
_refine_diff_density_rms 0.053
_refine_ls_extinction_method none
_refine_ls_goodness_of_fit_ref 0.987
_refine_ls_hydrogen_treatment mixed
_refine_ls_matrix_type full
_refine_ls_number_parameters 228
_refine_ls_number_reflns 4542
_refine_ls_number_restraints 0
_refine_ls_restrained_S_all 0.987
_refine_ls_R_factor_all 0.0915
_refine_ls_R_factor_gt 0.0470
_refine_ls_shift/su_max 0.000
_refine_ls_shift/su_mean 0.000
_refine_ls_structure_factor_coef Fsqd
_refine_ls_weighting_details 'calc w=1/[\s^2^(Fo^2^)+(0.0693P)^2^+0.0000P] where P=(Fo^2^+2Fc^2^)/3'
_refine_ls_weighting_scheme calc
_refine_ls_wR_factor_gt 0.1074
_refine_ls_wR_factor_ref 0.1256
_reflns_number_gt 2820
_reflns_number_total 4542
_reflns_threshold_expression >2sigma(I)
_cod_data_source_file b202729c.txt
_cod_data_source_block 5e
_cod_depositor_comments
;
The following automatic conversions were performed:
'_symmetry_cell_setting' value 'Monoclinic' changed to 'monoclinic'
according to '/home/adriana/struct/CIF-dictionaries/cif_core.dic'
dictionary named 'cif_core.dic' version 2.4.1 from 2010-06-29.

Automatic conversion script
Id: cif_fix_enum 1555 2011-01-17 13:19:09Z saulius 

The following automatic conversions were performed:

'_chemical_melting_point' value '102.8-105.8 Deg. C' was changed to
'377.4(15)' - it was converted from degrees Celsius(C) to Kelvins(K),
the average value was taken and precision was estimated.

Automatic conversion script
Id: cif_fix_values 1569 2011-02-09 13:29:24Z adriana 
;
_cod_original_sg_symbol_H-M P21/c
_cod_database_code 7204413

loop_
_symmetry_equiv_pos_as_xyz
'x, y, z'
'-x, y+1/2, -z+1/2'
'-x, -y, -z'
'x, -y-1/2, z-1/2'

loop_
_atom_site_label
_atom_site_type_symbol
_atom_site_fract_x
_atom_site_fract_y
_atom_site_fract_z
_atom_site_U_iso_or_equiv
_atom_site_adp_type
_atom_site_occupancy
_atom_site_symmetry_multiplicity
_atom_site_calc_flag
_atom_site_refinement_flags
_atom_site_disorder_assembly
_atom_site_disorder_group
N1 N 0.82202(11) 0.12898(7) 0.50313(8) 0.0278(3) Uani 1 1 d . . .
N2 N 0.56579(11) 0.09743(7) 0.75601(8) 0.0255(2) Uani 1 1 d . . .
O1" O 0.94594(10) 0.04154(6) 0.35714(8) 0.0344(2) Uani 1 1 d . . .
O1' O 0.75978(9) 0.02774(7) 0.89987(8) 0.0358(2) Uani 1 1 d . . .
C7' C 0.50465(13) 0.12705(8) 0.83628(10) 0.0263(3) Uani 1 1 d . . .
H7' H 0.4192 0.1601 0.8207 0.032 Uiso 1 1 calc R . .
C7 C 0.74349(13) 0.13048(10) 0.59706(10) 0.0300(3) Uani 1 1 d . . .
H7A H 0.7622 0.1911 0.6377 0.036 Uiso 1 1 calc R . .
H7B H 0.7757 0.0778 0.6477 0.036 Uiso 1 1 calc R . .
C2 C 0.58895(13) 0.12078(8) 0.56428(10) 0.0242(3) Uani 1 1 d . . .
C1 C 0.50264(13) 0.10827(8) 0.64648(10) 0.0239(3) Uani 1 1 d . . .
C1" C 0.95104(13) 0.21200(9) 0.37958(11) 0.0270(3) Uani 1 1 d . . .
C6 C 0.35910(13) 0.10197(8) 0.61888(10) 0.0272(3) Uani 1 1 d . . .
H6 H 0.3014 0.0925 0.6753 0.033 Uiso 1 1 calc R . .
C4 C 0.38497(14) 0.12213(9) 0.42940(11) 0.0297(3) Uani 1 1 d . . .
H4 H 0.3453 0.1272 0.3545 0.036 Uiso 1 1 calc R . .
C3 C 0.52830(14) 0.12756(8) 0.45649(10) 0.0279(3) Uani 1 1 d . . .
H3 H 0.5854 0.1361 0.3994 0.033 Uiso 1 1 calc R . .
C2" C 0.98497(13) 0.12892(9) 0.32495(10) 0.0275(3) Uani 1 1 d . . .
C5 C 0.30079(14) 0.10939(9) 0.51114(11) 0.0298(3) Uani 1 1 d . . .
H5 H 0.2031 0.1058 0.4930 0.036 Uiso 1 1 calc R . .
C6" C 0.99413(14) 0.30014(10) 0.34271(12) 0.0351(3) Uani 1 1 d . . .
H6" H 0.9722 0.3566 0.3798 0.042 Uiso 1 1 calc R . .
C1' C 0.56072(13) 0.11202(8) 0.94957(10) 0.0262(3) Uani 1 1 d . . .
C5' C 0.54103(16) 0.13328(9) 1.14216(11) 0.0353(3) Uani 1 1 d . . .
H5' H 0.4918 0.1569 1.1990 0.042 Uiso 1 1 calc R . .
C3' C 0.73837(15) 0.05065(10) 1.08741(11) 0.0338(3) Uani 1 1 d . . .
H3' H 0.8237 0.0182 1.1067 0.041 Uiso 1 1 calc R . .
C3" C 1.06111(14) 0.13562(10) 0.23648(12) 0.0341(3) Uani 1 1 d . . .
H3" H 1.0856 0.0796 0.1997 0.041 Uiso 1 1 calc R . .
C2' C 0.68660(14) 0.06244(9) 0.97787(11) 0.0283(3) Uani 1 1 d . . .
C7" C 0.87141(13) 0.20752(9) 0.47234(10) 0.0271(3) Uani 1 1 d . . .
H7" H 0.8556 0.2643 0.5112 0.033 Uiso 1 1 calc R . .
C6' C 0.48906(15) 0.14566(9) 1.03365(10) 0.0312(3) Uani 1 1 d . . .
H6' H 0.4031 0.1776 1.0155 0.037 Uiso 1 1 calc R . .
C4" C 1.10125(14) 0.22393(11) 0.20197(12) 0.0392(4) Uani 1 1 d . . .
H4" H 1.1533 0.2281 0.1411 0.047 Uiso 1 1 calc R . .
C5" C 1.06717(15) 0.30639(11) 0.25426(13) 0.0414(4) Uani 1 1 d . . .
H5" H 1.0942 0.3668 0.2290 0.050 Uiso 1 1 calc R . .
C4' C 0.66626(16) 0.08598(9) 1.16845(11) 0.0359(3) Uani 1 1 d . . .
H4' H 0.7026 0.0779 1.2437 0.043 Uiso 1 1 calc R . .
H1'O H 0.7131 0.0396 0.8259 0.079(6) Uiso 1 1 d R . .
H1"O H 0.8981 0.0554 0.4168 0.081(7) Uiso 1 1 d R . .

loop_
_atom_site_aniso_label
_atom_site_aniso_U_11
_atom_site_aniso_U_22
_atom_site_aniso_U_33
_atom_site_aniso_U_23
_atom_site_aniso_U_13
_atom_site_aniso_U_12
N1 0.0260(6) 0.0352(6) 0.0228(6) 0.0004(4) 0.0062(5) -0.0009(5)
N2 0.0274(6) 0.0285(5) 0.0216(6) 0.0022(4) 0.0066(5) -0.0008(4)
O1" 0.0397(6) 0.0316(5) 0.0334(6) -0.0013(4) 0.0106(5) 0.0007(4)
O1' 0.0296(5) 0.0498(6) 0.0287(6) 0.0033(4) 0.0060(4) 0.0054(4)
C7' 0.0270(7) 0.0274(6) 0.0252(7) 0.0022(5) 0.0057(5) 0.0001(5)
C7 0.0274(7) 0.0410(8) 0.0225(7) -0.0002(5) 0.0066(5) -0.0022(6)
C2 0.0271(7) 0.0231(6) 0.0227(7) 0.0005(5) 0.0047(5) 0.0009(5)
C1 0.0270(7) 0.0235(6) 0.0214(6) 0.0014(4) 0.0043(5) 0.0028(5)
C1" 0.0204(6) 0.0335(7) 0.0271(7) 0.0039(5) 0.0033(5) 0.0005(5)
C6 0.0261(7) 0.0285(6) 0.0282(7) 0.0007(5) 0.0079(6) 0.0036(5)
C4 0.0342(8) 0.0316(7) 0.0222(7) -0.0001(5) -0.0011(6) 0.0020(6)
C3 0.0326(7) 0.0294(7) 0.0226(7) -0.0002(5) 0.0071(5) 0.0009(5)
C2" 0.0212(6) 0.0352(7) 0.0254(7) 0.0034(5) 0.0005(5) 0.0006(5)
C5 0.0256(7) 0.0321(7) 0.0314(8) 0.0003(5) 0.0017(6) 0.0036(5)
C6" 0.0275(7) 0.0333(7) 0.0452(9) 0.0053(6) 0.0070(6) -0.0002(6)
C1' 0.0296(7) 0.0252(6) 0.0242(7) 0.0016(5) 0.0052(5) -0.0042(5)
C5' 0.0495(9) 0.0345(7) 0.0233(7) -0.0010(5) 0.0100(6) -0.0049(6)
C3' 0.0318(7) 0.0372(7) 0.0313(8) 0.0058(6) -0.0006(6) -0.0052(6)
C3" 0.0255(7) 0.0484(9) 0.0287(7) -0.0020(6) 0.0039(6) 0.0042(6)
C2' 0.0280(7) 0.0308(7) 0.0267(7) 0.0013(5) 0.0051(6) -0.0052(5)
C7" 0.0233(7) 0.0303(7) 0.0280(7) -0.0009(5) 0.0038(5) 0.0011(5)
C6' 0.0396(8) 0.0293(7) 0.0261(7) 0.0014(5) 0.0090(6) 0.0009(6)
C4" 0.0238(7) 0.0625(10) 0.0323(8) 0.0106(7) 0.0070(6) -0.0006(6)
C5" 0.0295(8) 0.0466(9) 0.0499(10) 0.0178(7) 0.0116(7) -0.0020(6)
C4' 0.0468(9) 0.0375(8) 0.0223(7) 0.0038(5) -0.0008(6) -0.0104(6)

loop_
_atom_type_symbol
_atom_type_description
_atom_type_scat_dispersion_real
_atom_type_scat_dispersion_imag
_atom_type_scat_source
C C 0.0033 0.0016 'International Tables Vol C Tables 4.2.6.8 and 6.1.1.4'
H H 0.0000 0.0000 'International Tables Vol C Tables 4.2.6.8 and 6.1.1.4'
N N 0.0061 0.0033 'International Tables Vol C Tables 4.2.6.8 and 6.1.1.4'
O O 0.0106 0.0060 'International Tables Vol C Tables 4.2.6.8 and 6.1.1.4'

loop_
_geom_angle_atom_site_label_1
_geom_angle_atom_site_label_2
_geom_angle_atom_site_label_3
_geom_angle
_geom_angle_site_symmetry_1
_geom_angle_site_symmetry_3
_geom_angle_publ_flag
C7" N1 C7 118.19(11) . . ?
C7' N2 C1 120.23(11) . . ?
N2 C7' C1' 122.21(12) . . ?
N1 C7 C2 113.00(10) . . ?
C3 C2 C1 118.09(12) . . ?
C3 C2 C7 122.77(11) . . ?
C1 C2 C7 119.10(11) . . ?
C2 C1 C6 120.34(11) . . ?
C2 C1 N2 117.73(11) . . ?
C6 C1 N2 121.84(11) . . ?
C6" C1" C2" 119.05(12) . . ?
C6" C1" C7" 119.98(12) . . ?
C2" C1" C7" 120.97(11) . . ?
C5 C6 C1 120.63(12) . . ?
C5 C4 C3 120.04(12) . . ?
C2 C3 C4 121.39(12) . . ?
O1" C2" C3" 118.85(12) . . ?
O1" C2" C1" 121.58(11) . . ?
C3" C2" C1" 119.57(12) . . ?
C6 C5 C4 119.50(12) . . ?
C5" C6" C1" 121.10(13) . . ?
C6' C1' C2' 118.92(12) . . ?
C6' C1' C7' 119.63(12) . . ?
C2' C1' C7' 121.45(12) . . ?
C6' C5' C4' 119.52(13) . . ?
C4' C3' C2' 119.80(13) . . ?
C4" C3" C2" 119.79(13) . . ?
O1' C2' C3' 118.68(12) . . ?
O1' C2' C1' 121.44(11) . . ?
C3' C2' C1' 119.86(12) . . ?
N1 C7" C1" 121.56(11) . . ?
C5' C6' C1' 120.77(13) . . ?
C3" C4" C5" 121.23(13) . . ?
C6" C5" C4" 119.26(13) . . ?
C3' C4' C5' 121.10(13) . . ?

loop_
_geom_bond_atom_site_label_1
_geom_bond_atom_site_label_2
_geom_bond_distance
_geom_bond_site_symmetry_2
_geom_bond_publ_flag
N1 C7" 1.2773(15) . ?
N1 C7 1.4535(16) . ?
N2 C7' 1.2764(16) . ?
N2 C1 1.4091(16) . ?
O1" C2" 1.3562(15) . ?
O1' C2' 1.3477(15) . ?
C7' C1' 1.4382(17) . ?
C7 C2 1.5124(18) . ?
C2 C3 1.3773(17) . ?
C2 C1 1.3958(17) . ?
C1 C6 1.3973(17) . ?
C1" C6" 1.3982(18) . ?
C1" C2" 1.4027(17) . ?
C1" C7" 1.4493(17) . ?
C6 C5 1.3705(17) . ?
C4 C5 1.3774(18) . ?
C4 C3 1.3939(19) . ?
C2" C3" 1.3852(19) . ?
C6" C5" 1.3659(19) . ?
C1' C6' 1.3916(17) . ?
C1' C2' 1.4131(19) . ?
C5' C6' 1.3694(18) . ?
C5' C4' 1.389(2) . ?
C3' C4' 1.3734(19) . ?
C3' C2' 1.3794(18) . ?
C3" C4" 1.381(2) . ?
C4" C5" 1.382(2) . ?

loop_
_geom_torsion_atom_site_label_1
_geom_torsion_atom_site_label_2
_geom_torsion_atom_site_label_3
_geom_torsion_atom_site_label_4
_geom_torsion
_geom_torsion_site_symmetry_1
_geom_torsion_site_symmetry_2
_geom_torsion_site_symmetry_3
_geom_torsion_site_symmetry_4
_geom_torsion_publ_flag
C1 N2 C7' C1' 175.84(10) . . . . ?
C7" N1 C7 C2 105.17(13) . . . . ?
N1 C7 C2 C3 -11.20(16) . . . . ?
N1 C7 C2 C1 171.49(11) . . . . ?
C3 C2 C1 C6 0.63(17) . . . . ?
C7 C2 C1 C6 178.07(11) . . . . ?
C3 C2 C1 N2 177.42(10) . . . . ?
C7 C2 C1 N2 -5.14(16) . . . . ?
C7' N2 C1 C2 148.81(12) . . . . ?
C7' N2 C1 C6 -34.45(16) . . . . ?
C2 C1 C6 C5 -0.98(18) . . . . ?
N2 C1 C6 C5 -177.64(11) . . . . ?
C1 C2 C3 C4 -0.03(17) . . . . ?
C7 C2 C3 C4 -177.37(12) . . . . ?
C5 C4 C3 C2 -0.23(18) . . . . ?
C6" C1" C2" O1" 179.98(12) . . . . ?
C7" C1" C2" O1" -0.59(19) . . . . ?
C6" C1" C2" C3" 0.51(19) . . . . ?
C7" C1" C2" C3" 179.94(12) . . . . ?
C1 C6 C5 C4 0.71(18) . . . . ?
C3 C4 C5 C6 -0.11(18) . . . . ?
C2" C1" C6" C5" 0.6(2) . . . . ?
C7" C1" C6" C5" -178.84(12) . . . . ?
N2 C7' C1' C6' -179.75(11) . . . . ?
N2 C7' C1' C2' -0.67(18) . . . . ?
O1" C2" C3" C4" 179.64(12) . . . . ?
C1" C2" C3" C4" -0.9(2) . . . . ?
C4' C3' C2' O1' 179.52(11) . . . . ?
C4' C3' C2' C1' 0.93(19) . . . . ?
C6' C1' C2' O1' 179.53(11) . . . . ?
C7' C1' C2' O1' 0.45(18) . . . . ?
C6' C1' C2' C3' -1.92(18) . . . . ?
C7' C1' C2' C3' 178.99(11) . . . . ?
C7 N1 C7" C1" 179.90(11) . . . . ?
C6" C1" C7" N1 174.93(12) . . . . ?
C2" C1" C7" N1 -4.50(19) . . . . ?
C4' C5' C6' C1' -0.47(19) . . . . ?
C2' C1' C6' C5' 1.69(18) . . . . ?
C7' C1' C6' C5' -179.21(11) . . . . ?
C2" C3" C4" C5" 0.1(2) . . . . ?
C1" C6" C5" C4" -1.3(2) . . . . ?
C3" C4" C5" C6" 1.0(2) . . . . ?
C2' C3' C4' C5' 0.3(2) . . . . ?
C6' C5' C4' C3' -0.6(2) . . . . ?

loop_
_cod_related_entry_id
_cod_related_entry_database
_cod_related_entry_code
1 ChemSpider 30653710
